data_7208335
loop_
_publ_author_name
'Jarvis, A. G.'
'Sparkes, H. A.'
'Tallentire, S. E.'
'Hatcher, L. E.'
'Warren, M. R.'
'Raithby, P. R.'
'Allan, D. R.'
'Whitwood, A. C.'
'Cockett, M. C. R.'
'Duckett, S. B.'
'Clark, J. L.'
'Fairlamb, I. J. S.'

_publ_section_title
;
 Photochemical-mediated solid-state [2+2]-cycloaddition reactions of an
 unsymmetrical dibenzylidene acetone (monothiophos-dba)
;
_journal_issue 17
_journal_name_full CrystEngComm
_journal_page_first 5564
_journal_paper_doi 10.1039/c2ce25480h
_journal_volume 14
_journal_year 2012
_chemical_formula_moiety 'C29 H23 O P S'
_chemical_formula_sum 'C29 H23 O P S'
_chemical_formula_weight 450.5
_chemical_name_systematic
;
?
;
_space_group_IT_number 14
_symmetry_cell_setting monoclinic
_symmetry_space_group_name_Hall '-P 2yn'
_symmetry_space_group_name_H-M 'P 1 21/n 1'
_atom_sites_solution_hydrogens geom
_atom_sites_solution_primary direct
_atom_sites_solution_secondary difmap
_audit_creation_method SHELXL-97
_cell_angle_alpha 90.00
_cell_angle_beta 102.038(2)
_cell_angle_gamma 90.00
_cell_formula_units_Z 4
_cell_length_a 9.3900(7)
_cell_length_b 17.1409(14)
_cell_length_c 14.6595(12)
_cell_measurement_reflns_used 7433
_cell_measurement_temperature 110(2)
_cell_measurement_theta_max 28.01
_cell_measurement_theta_min 2.37
_cell_volume 2307.6(3)
_computing_cell_refinement 'Bruker SMART'
_computing_data_collection 'Bruker SMART'
_computing_data_reduction 'Bruker SAINT'
_computing_molecular_graphics 'Bruker SHELXTL'
_computing_publication_material 'Bruker SHELXTL'
_computing_structure_refinement 'SHELXL-97 (Sheldrick, 1997)'
_computing_structure_solution 'SHELXS-97 (Sheldrick, 1990)'
_diffrn_ambient_temperature 110(2)
_diffrn_measured_fraction_theta_full 0.999
_diffrn_measured_fraction_theta_max 0.999
_diffrn_measurement_device_type 'CCD area detector'
_diffrn_measurement_method 'phi and omega scans'
_diffrn_radiation_monochromator graphite
_diffrn_radiation_source 'fine-focus sealed tube'
_diffrn_radiation_type MoK\a
_diffrn_radiation_wavelength 0.71073
_diffrn_reflns_av_R_equivalents 0.0259
_diffrn_reflns_av_sigmaI/netI 0.0224
_diffrn_reflns_limit_h_max 12
_diffrn_reflns_limit_h_min -12
_diffrn_reflns_limit_k_max 22
_diffrn_reflns_limit_k_min -22
_diffrn_reflns_limit_l_max 19
_diffrn_reflns_limit_l_min -19
_diffrn_reflns_number 23321
_diffrn_reflns_theta_full 28.30
_diffrn_reflns_theta_max 28.30
_diffrn_reflns_theta_min 1.85
_exptl_absorpt_coefficient_mu 0.229
_exptl_absorpt_correction_T_max 0.977
_exptl_absorpt_correction_T_min 0.940
_exptl_absorpt_correction_type multi-scan
_exptl_absorpt_process_details 'SADABS v2.03;(Sheldrick)'
_exptl_crystal_colour yellow
_exptl_crystal_density_diffrn 1.297
_exptl_crystal_density_method 'not measured'
_exptl_crystal_description Block
_exptl_crystal_F_000 944
_exptl_crystal_size_max 0.20
_exptl_crystal_size_mid 0.15
_exptl_crystal_size_min 0.10
_refine_diff_density_max 0.496
_refine_diff_density_min -0.473
_refine_diff_density_rms 0.047
_refine_ls_extinction_method none
_refine_ls_goodness_of_fit_ref 1.013
_refine_ls_hydrogen_treatment constr
_refine_ls_matrix_type full
_refine_ls_number_parameters 368
_refine_ls_number_reflns 5737
_refine_ls_number_restraints 48
_refine_ls_restrained_S_all 1.033
_refine_ls_R_factor_all 0.0548
_refine_ls_R_factor_gt 0.0421
_refine_ls_shift/su_max 0.001
_refine_ls_shift/su_mean 0.000
_refine_ls_structure_factor_coef Fsqd
_refine_ls_weighting_details 'calc w=1/[\s^2^(Fo^2^)+(0.0528P)^2^+1.1333P] where P=(Fo^2^+2Fc^2^)/3'
_refine_ls_weighting_scheme calc
_refine_ls_wR_factor_gt 0.1043
_refine_ls_wR_factor_ref 0.1126
_reflns_number_gt 4646
_reflns_number_total 5737
_reflns_threshold_expression >2sigma(I)
_cod_data_source_file c2ce25480h.txt
_cod_data_source_block ijf0911m
_cod_depositor_comments
;
The following automatic conversions were performed:

'_symmetry_cell_setting' value 'Monoclinic' changed to 'monoclinic'
according to /home/saulius/struct/CIF-dictionaries/cif_core.dic
dictionary named 'cif_core.dic' version 2.4.1 from 2010-06-29.

Automatic conversion script
Id: cif_fix_values 1891 2012-01-12 08:04:46Z andrius 
;
_cod_original_sg_symbol_H-M P2(1)/n
_cod_database_code 7208335

loop_
_symmetry_equiv_pos_as_xyz
'x, y, z'
'-x+1/2, y+1/2, -z+1/2'
'-x, -y, -z'
'x-1/2, -y-1/2, z-1/2'

loop_
_atom_site_label
_atom_site_type_symbol
_atom_site_fract_x
_atom_site_fract_y
_atom_site_fract_z
_atom_site_U_iso_or_equiv
_atom_site_adp_type
_atom_site_occupancy
_atom_site_symmetry_multiplicity
_atom_site_calc_flag
_atom_site_refinement_flags
_atom_site_disorder_assembly
_atom_site_disorder_group
C1 C 0.7456(4) 0.1317(3) 0.1548(2) 0.0343(6) Uani 0.689(3) 1 d P A 1
H1 H 0.6572 0.1567 0.1599 0.041 Uiso 0.689(3) 1 calc PR A 1
C2 C 0.7929(8) 0.1364(5) 0.0716(3) 0.0410(7) Uani 0.689(3) 1 d P A 1
H2 H 0.7377 0.1646 0.0205 0.049 Uiso 0.689(3) 1 calc PR A 1
C3 C 0.9215(11) 0.0996(8) 0.0633(5) 0.0415(8) Uani 0.689(3) 1 d P A 1
H3 H 0.9545 0.1024 0.0064 0.050 Uiso 0.689(3) 1 calc PR A 1
C4 C 1.0011(8) 0.0592(7) 0.1382(6) 0.0414(8) Uani 0.689(3) 1 d P A 1
H4 H 1.0889 0.0340 0.1323 0.050 Uiso 0.689(3) 1 calc PR A 1
C5 C 0.9548(4) 0.0546(4) 0.2221(5) 0.0368(7) Uani 0.689(3) 1 d P A 1
H5 H 1.0113 0.0268 0.2731 0.044 Uiso 0.689(3) 1 calc PR A 1
C6 C 0.8251(3) 0.0910(3) 0.2317(2) 0.0289(6) Uani 0.689(3) 1 d PD A 1
C6A C 0.8635(9) 0.0851(7) 0.2471(6) 0.0289(6) Uani 0.311(3) 1 d PGD A 2
C5A C 0.9879(11) 0.0503(10) 0.2282(11) 0.0368(7) Uani 0.311(3) 1 d PG A 2
H5A H 1.0502 0.0208 0.2751 0.044 Uiso 0.311(3) 1 calc PR A 2
C4A C 1.0212(19) 0.0588(16) 0.1407(14) 0.0414(8) Uani 0.311(3) 1 d PG A 2
H4A H 1.1063 0.0350 0.1277 0.050 Uiso 0.311(3) 1 calc PR A 2
C3A C 0.930(2) 0.1020(18) 0.0721(10) 0.0415(8) Uani 0.311(3) 1 d PG A 2
H3A H 0.9529 0.1077 0.0123 0.050 Uiso 0.311(3) 1 calc PR A 2
C2A C 0.806(2) 0.1367(12) 0.0910(7) 0.0410(7) Uani 0.311(3) 1 d PG A 2
H2A H 0.7435 0.1662 0.0441 0.049 Uiso 0.311(3) 1 calc PR A 2
C1A C 0.7724(10) 0.1283(7) 0.1785(6) 0.0343(6) Uani 0.311(3) 1 d PG A 2
H1A H 0.6874 0.1520 0.1915 0.041 Uiso 0.311(3) 1 calc PR A 2
C7 C 0.7733(3) 0.08691(15) 0.31922(17) 0.0256(5) Uani 0.689(3) 1 d PD A 1
H7 H 0.6808 0.1100 0.3176 0.031 Uiso 0.689(3) 1 calc PR A 1
C7A C 0.8386(12) 0.0705(6) 0.3464(9) 0.073(3) Uani 0.311(3) 1 d PDU A 2
H7A H 0.9154 0.0512 0.3937 0.087 Uiso 0.311(3) 1 calc PR A 2
C8 C 0.8389(3) 0.05466(14) 0.40318(16) 0.0284(5) Uani 0.689(3) 1 d PDU A 1
H8 H 0.9279 0.0276 0.4055 0.034 Uiso 0.689(3) 1 calc PR A 1
C8A C 0.7234(11) 0.0834(5) 0.3630(8) 0.077(2) Uani 0.311(3) 1 d PDU A 2
H8A H 0.6438 0.1046 0.3192 0.092 Uiso 0.311(3) 1 calc PR A 2
C9 C 0.7859(4) 0.05815(19) 0.4864(2) 0.0318(6) Uani 0.689(3) 1 d PU A 1
C9A C 0.7166(15) 0.0591(5) 0.4774(8) 0.055(2) Uani 0.311(3) 1 d PU A 2
C10 C 0.6319(4) 0.07963(16) 0.47914(18) 0.0342(6) Uani 0.689(3) 1 d P A 1
H10 H 0.5672 0.0816 0.4200 0.041 Uiso 0.689(3) 1 calc PR A 1
C10A C 0.5516(8) 0.0454(3) 0.4655(4) 0.0383(14) Uani 0.311(3) 1 d PU . 2
H10A H 0.4936 0.0837 0.4213 0.046 Uiso 0.311(3) 1 calc PR A 2
C11 C 0.5840(3) 0.09640(13) 0.55688(16) 0.0314(5) Uani 0.689(3) 1 d P A 1
H11 H 0.6546 0.0951 0.6137 0.038 Uiso 0.689(3) 1 calc PR A 1
C11A C 0.4993(6) 0.0410(3) 0.5585(3) 0.0274(11) Uani 0.311(3) 1 d P . 2
H11A H 0.5841 0.0422 0.6126 0.033 Uiso 0.311(3) 1 calc PR A 2
C12 C 0.4339(3) 0.11673(15) 0.56410(17) 0.0299(5) Uani 0.689(3) 1 d P A 1
C12A C 0.3811(7) 0.0954(4) 0.5752(4) 0.0299(5) Uani 0.311(3) 1 d P A 2
C13 C 0.3279(3) 0.13117(19) 0.4836(2) 0.0360(6) Uani 0.689(3) 1 d P A 1
H13 H 0.3542 0.1284 0.4245 0.043 Uiso 0.689(3) 1 calc PR A 1
C13A C 0.2727(9) 0.1220(5) 0.4980(5) 0.0360(6) Uani 0.311(3) 1 d P A 2
H13A H 0.2831 0.1102 0.4365 0.043 Uiso 0.311(3) 1 calc PR A 2
C14 C 0.1865(5) 0.1493(2) 0.4874(3) 0.0395(8) Uani 0.689(3) 1 d P A 1
H14 H 0.1171 0.1593 0.4316 0.047 Uiso 0.689(3) 1 calc PR A 1
C14A C 0.1570(12) 0.1633(7) 0.5101(7) 0.0395(8) Uani 0.311(3) 1 d P A 2
H14A H 0.0886 0.1809 0.4570 0.047 Uiso 0.311(3) 1 calc PR A 2
C15 C 0.1455(3) 0.15308(19) 0.5726(2) 0.0403(7) Uani 0.689(3) 1 d P A 1
H15 H 0.0475 0.1648 0.5753 0.048 Uiso 0.689(3) 1 calc PR A 1
C15A C 0.1348(9) 0.1807(5) 0.5975(6) 0.0403(7) Uani 0.311(3) 1 d P A 2
H15A H 0.0498 0.2079 0.6050 0.048 Uiso 0.311(3) 1 calc PR A 2
C16 C 0.2481(5) 0.1396(2) 0.6545(3) 0.0333(7) Uani 0.689(3) 1 d P A 1
H16 H 0.2189 0.1425 0.7127 0.040 Uiso 0.689(3) 1 calc PR A 1
C16A C 0.2402(14) 0.1575(6) 0.6761(7) 0.0333(7) Uani 0.311(3) 1 d P A 2
H16A H 0.2298 0.1697 0.7376 0.040 Uiso 0.311(3) 1 calc PR A 2
C17 C 0.3932(4) 0.1220(4) 0.6531(5) 0.0262(8) Uani 0.689(3) 1 d P A 1
C17A C 0.3588(13) 0.1164(9) 0.6605(12) 0.0262(8) Uani 0.311(3) 1 d P A 2
C18 C 0.66430(17) 0.16575(9) 0.76692(10) 0.0285(3) Uani 1 1 d . A .
C19 C 0.6413(2) 0.24251(10) 0.73516(11) 0.0341(3) Uani 1 1 d . . .
H19 H 0.5457 0.2602 0.7088 0.041 Uiso 1 1 calc R . .
C20 C 0.7592(2) 0.29278(10) 0.74238(13) 0.0413(4) Uani 1 1 d . . .
H20 H 0.7439 0.3452 0.7217 0.050 Uiso 1 1 calc R . .
C21 C 0.8983(2) 0.26690(12) 0.77944(15) 0.0490(5) Uani 1 1 d . . .
H21 H 0.9784 0.3016 0.7836 0.059 Uiso 1 1 calc R . .
C22 C 0.9222(2) 0.19109(13) 0.81053(15) 0.0508(5) Uani 1 1 d . . .
H22 H 1.0182 0.1736 0.8360 0.061 Uiso 1 1 calc R . .
C23 C 0.80519(19) 0.14057(11) 0.80441(13) 0.0388(4) Uani 1 1 d . . .
H23 H 0.8214 0.0884 0.8260 0.047 Uiso 1 1 calc R . .
C24 C 0.42761(17) 0.12483(9) 0.85717(11) 0.0307(3) Uani 1 1 d . A .
C25 C 0.3996(2) 0.20272(10) 0.87517(13) 0.0395(4) Uani 1 1 d . . .
H25 H 0.4287 0.2430 0.8385 0.047 Uiso 1 1 calc R . .
C26 C 0.3293(2) 0.22121(11) 0.94672(14) 0.0450(4) Uani 1 1 d . . .
H26 H 0.3104 0.2742 0.9589 0.054 Uiso 1 1 calc R . .
C27 C 0.2867(2) 0.16275(12) 1.00032(13) 0.0438(4) Uani 1 1 d . . .
H27 H 0.2387 0.1756 1.0493 0.053 Uiso 1 1 calc R . .
C28 C 0.3139(2) 0.08575(12) 0.98257(13) 0.0461(5) Uani 1 1 d . . .
H28 H 0.2845 0.0457 1.0194 0.055 Uiso 1 1 calc R . .
C29 C 0.3840(2) 0.06660(11) 0.91128(12) 0.0395(4) Uani 1 1 d . . .
H29 H 0.4024 0.0134 0.8994 0.047 Uiso 1 1 calc R . .
O1 O 0.8634(3) 0.04482(14) 0.56181(16) 0.0406(5) Uani 0.689(3) 1 d PU A 1
O1A O 0.7935(9) 0.0593(5) 0.5519(9) 0.090(3) Uani 0.311(3) 1 d PU A 2
P1 P 0.51495(4) 0.09727(2) 0.76214(3) 0.02779(11) Uani 1 1 d . . .
S1 S 0.58192(5) -0.01120(2) 0.77201(3) 0.03907(12) Uani 1 1 d . A .

loop_
_atom_site_aniso_label
_atom_site_aniso_U_11
_atom_site_aniso_U_22
_atom_site_aniso_U_33
_atom_site_aniso_U_23
_atom_site_aniso_U_13
_atom_site_aniso_U_12
C1 0.0279(17) 0.0426(11) 0.028(2) 0.0058(15) -0.0046(12) 0.0049(11)
C2 0.0401(16) 0.0482(11) 0.0316(19) 0.008(2) 0.0004(18) 0.0042(11)
C3 0.0412(15) 0.0468(13) 0.0373(15) 0.0017(15) 0.0101(14) -0.0018(12)
C4 0.032(2) 0.0411(10) 0.0508(12) 0.0012(9) 0.0087(15) 0.0025(18)
C5 0.028(2) 0.0347(12) 0.0422(14) 0.0053(9) -0.0052(18) 0.0041(17)
C6 0.0213(18) 0.0308(11) 0.0298(15) 0.0013(11) -0.0057(12) -0.0018(15)
C6A 0.0213(18) 0.0308(11) 0.0298(15) 0.0013(11) -0.0057(12) -0.0018(15)
C5A 0.028(2) 0.0347(12) 0.0422(14) 0.0053(9) -0.0052(18) 0.0041(17)
C4A 0.032(2) 0.0411(10) 0.0508(12) 0.0012(9) 0.0087(15) 0.0025(18)
C3A 0.0412(15) 0.0468(13) 0.0373(15) 0.0017(15) 0.0101(14) -0.0018(12)
C2A 0.0401(16) 0.0482(11) 0.0316(19) 0.008(2) 0.0004(18) 0.0042(11)
C1A 0.0279(17) 0.0426(11) 0.028(2) 0.0058(15) -0.0046(12) 0.0049(11)
C7 0.0257(13) 0.0246(11) 0.0251(11) 0.0001(9) 0.0024(10) 0.0008(10)
C7A 0.051(5) 0.053(5) 0.119(8) -0.036(5) 0.029(6) -0.012(4)
C8 0.0374(13) 0.0224(10) 0.0214(11) 0.0002(9) -0.0030(10) 0.0002(9)
C8A 0.077(5) 0.064(5) 0.088(5) -0.004(4) 0.013(5) -0.008(4)
C9 0.0320(16) 0.0255(12) 0.0349(15) -0.0005(10) -0.0002(14) 0.0017(13)
C9A 0.069(5) 0.041(4) 0.072(5) -0.029(4) 0.050(5) -0.021(5)
C10 0.0372(15) 0.0365(15) 0.0264(12) 0.0028(10) 0.0009(11) -0.0012(13)
C10A 0.067(4) 0.019(2) 0.037(3) -0.007(2) 0.029(3) -0.008(3)
C11 0.0347(12) 0.0307(11) 0.0269(11) 0.0005(9) 0.0022(9) -0.0027(9)
C11A 0.046(3) 0.018(2) 0.022(2) -0.0043(17) 0.015(2) -0.0022(19)
C12 0.0379(16) 0.0247(13) 0.0256(10) 0.0003(9) 0.0032(10) 0.0004(9)
C12A 0.0379(16) 0.0247(13) 0.0256(10) 0.0003(9) 0.0032(10) 0.0004(9)
C13 0.040(2) 0.0384(13) 0.0256(12) -0.0012(10) -0.0010(11) 0.0012(14)
C13A 0.040(2) 0.0384(13) 0.0256(12) -0.0012(10) -0.0010(11) 0.0012(14)
C14 0.041(2) 0.042(2) 0.030(2) 0.0004(13) -0.0078(13) -0.0006(15)
C14A 0.041(2) 0.042(2) 0.030(2) 0.0004(13) -0.0078(13) -0.0006(15)
C15 0.0296(11) 0.040(2) 0.047(2) 0.0013(13) -0.0018(12) 0.0039(13)
C15A 0.0296(11) 0.040(2) 0.047(2) 0.0013(13) -0.0018(12) 0.0039(13)
C16 0.0301(10) 0.037(2) 0.032(2) 0.0001(13) 0.0030(14) -0.0012(14)
C16A 0.0301(10) 0.037(2) 0.032(2) 0.0001(13) 0.0030(14) -0.0012(14)
C17 0.022(2) 0.0205(12) 0.0322(14) -0.0019(9) -0.0033(17) -0.0037(16)
C17A 0.022(2) 0.0205(12) 0.0322(14) -0.0019(9) -0.0033(17) -0.0037(16)
C18 0.0352(8) 0.0291(7) 0.0217(7) 0.0002(6) 0.0073(6) -0.0009(6)
C19 0.0426(9) 0.0301(8) 0.0300(8) 0.0013(6) 0.0084(7) -0.0005(7)
C20 0.0574(11) 0.0318(8) 0.0372(9) 0.0005(7) 0.0155(8) -0.0078(8)
C21 0.0504(11) 0.0487(11) 0.0513(11) -0.0038(9) 0.0185(9) -0.0176(9)
C22 0.0344(9) 0.0565(12) 0.0600(13) 0.0034(10) 0.0062(9) -0.0065(9)
C23 0.0371(9) 0.0369(9) 0.0411(9) 0.0051(7) 0.0050(7) -0.0009(7)
C24 0.0300(8) 0.0293(8) 0.0311(8) 0.0021(6) 0.0022(6) -0.0033(6)
C25 0.0453(10) 0.0297(8) 0.0485(10) 0.0010(7) 0.0216(8) -0.0035(7)
C26 0.0487(11) 0.0388(10) 0.0526(11) -0.0033(8) 0.0223(9) 0.0001(8)
C27 0.0412(10) 0.0575(12) 0.0347(9) 0.0010(8) 0.0124(8) -0.0035(8)
C28 0.0557(12) 0.0481(11) 0.0351(9) 0.0115(8) 0.0107(8) -0.0062(9)
C29 0.0493(10) 0.0331(9) 0.0344(9) 0.0064(7) 0.0045(8) -0.0024(8)
O1 0.0460(14) 0.0433(11) 0.0290(9) 0.0038(8) -0.0006(10) 0.0026(11)
O1A 0.062(5) 0.090(5) 0.134(7) -0.070(5) 0.054(6) -0.032(4)
P1 0.0317(2) 0.02251(19) 0.02625(19) -0.00064(14) -0.00071(15) 0.00074(15)
S1 0.0372(2) 0.0237(2) 0.0511(3) 0.00025(17) -0.00272(19) 0.00326(15)

loop_
_atom_type_symbol
_atom_type_description
_atom_type_scat_dispersion_real
_atom_type_scat_dispersion_imag
_atom_type_scat_source
C C 0.0033 0.0016 'International Tables Vol C Tables 4.2.6.8 and 6.1.1.4'
H H 0.0000 0.0000 'International Tables Vol C Tables 4.2.6.8 and 6.1.1.4'
O O 0.0106 0.0060 'International Tables Vol C Tables 4.2.6.8 and 6.1.1.4'
P P 0.1023 0.0942 'International Tables Vol C Tables 4.2.6.8 and 6.1.1.4'
S S 0.1246 0.1234 'International Tables Vol C Tables 4.2.6.8 and 6.1.1.4'

loop_
_geom_angle_atom_site_label_1
_geom_angle_atom_site_label_2
_geom_angle_atom_site_label_3
_geom_angle
_geom_angle_site_symmetry_1
_geom_angle_site_symmetry_3
C2 C1 C6 121.4(2) . .
C2 C1 H1 119.3 . .
C6 C1 H1 119.3 . .
C1 C2 C3 119.7(2) . .
C1 C2 H2 120.1 . .
C3 C2 H2 120.1 . .
C4 C3 C2 119.6(3) . .
C4 C3 H3 120.2 . .
C2 C3 H3 120.2 . .
C3 C4 C5 121.0(3) . .
C3 C4 H4 119.5 . .
C5 C4 H4 119.5 . .
C4 C5 C6 120.2(2) . .
C4 C5 H5 119.9 . .
C6 C5 H5 119.9 . .
C1 C6 C5 118.0(2) . .
C1 C6 C7 120.6(3) . .
C5 C6 C7 121.4(3) . .
C5A C6A C1A 120.0 . .
C5A C6A C7A 114.7(9) . .
C1A C6A C7A 125.3(9) . .
C6A C5A C4A 120.0 . .
C6A C5A H5A 120.0 . .
C4A C5A H5A 120.0 . .
C3A C4A C5A 120.0 . .
C3A C4A H4A 120.0 . .
C5A C4A H4A 120.0 . .
C4A C3A C2A 120.0 . .
C4A C3A H3A 120.0 . .
C2A C3A H3A 120.0 . .
C1A C2A C3A 120.0 . .
C1A C2A H2A 120.0 . .
C3A C2A H2A 120.0 . .
C2A C1A C6A 120.0 . .
C2A C1A H1A 120.0 . .
C6A C1A H1A 120.0 . .
C8 C7 C6 129.4(3) . .
C8 C7 H7 115.3 . .
C6 C7 H7 115.3 . .
C8A C7A C6A 119.4(14) . .
C8A C7A H7A 120.3 . .
C6A C7A H7A 120.3 . .
C7 C8 C9 125.8(3) . .
C7 C8 H8 117.1 . .
C9 C8 H8 117.1 . .
C7A C8A C9A 111.9(12) . .
C7A C8A H8A 124.0 . .
C9A C8A H8A 124.0 . .
O1 C9 C8 121.9(3) . .
O1 C9 C10 120.4(3) . .
C8 C9 C10 117.7(3) . .
O1A C9A C10A 120.8(8) . .
O1A C9A C8A 139.0(10) . .
C10A C9A C8A 99.5(9) . .
C11 C10 C9 119.3(3) . .
C11 C10 H10 120.3 . .
C9 C10 H10 120.3 . .
C9A C10A C11A 113.9(6) . .
C9A C10A C11A 114.8(5) . 3_656
C11A C10A C11A 90.8(4) . 3_656
C9A C10A H10A 111.9 . .
C11A C10A H10A 111.9 . .
C11A C10A H10A 111.9 3_656 .
C10 C11 C12 127.3(2) . .
C10 C11 H11 116.4 . .
C12 C11 H11 116.4 . .
C12A C11A C10A 119.6(5) . .
C12A C11A C10A 114.8(5) . 3_656
C10A C11A C10A 89.2(4) . 3_656
C12A C11A H11A 110.5 . .
C10A C11A H11A 110.5 . .
C10A C11A H11A 110.5 3_656 .
C13 C12 C17 118.6(3) . .
C13 C12 C11 120.2(2) . .
C17 C12 C11 121.2(3) . .
C17A C12A C13A 115.0(9) . .
C17A C12A C11A 125.0(8) . .
C13A C12A C11A 119.7(5) . .
C14 C13 C12 121.9(3) . .
C14 C13 H13 119.1 . .
C12 C13 H13 119.1 . .
C14A C13A C12A 121.8(8) . .
C14A C13A H13A 119.1 . .
C12A C13A H13A 119.1 . .
C13 C14 C15 120.1(3) . .
C13 C14 H14 120.0 . .
C15 C14 H14 120.0 . .
C13A C14A C15A 121.6(9) . .
C13A C14A H14A 119.2 . .
C15A C14A H14A 119.2 . .
C14 C15 C16 119.8(3) . .
C14 C15 H15 120.1 . .
C16 C15 H15 120.1 . .
C14A C15A C16A 118.9(8) . .
C14A C15A H15A 120.5 . .
C16A C15A H15A 120.5 . .
C15 C16 C17 121.6(4) . .
C15 C16 H16 119.2 . .
C17 C16 H16 119.2 . .
C17A C16A C15A 117.6(10) . .
C17A C16A H16A 121.2 . .
C15A C16A H16A 121.2 . .
C16 C17 C12 118.0(5) . .
C16 C17 P1 118.4(4) . .
C12 C17 P1 123.3(3) . .
C12A C17A C16A 125.1(13) . .
C12A C17A P1 115.9(9) . .
C16A C17A P1 118.6(11) . .
C23 C18 C19 119.47(15) . .
C23 C18 P1 118.49(12) . .
C19 C18 P1 122.03(13) . .
C20 C19 C18 119.55(17) . .
C20 C19 H19 120.2 . .
C18 C19 H19 120.2 . .
C21 C20 C19 120.31(17) . .
C21 C20 H20 119.8 . .
C19 C20 H20 119.8 . .
C20 C21 C22 120.53(18) . .
C20 C21 H21 119.7 . .
C22 C21 H21 119.7 . .
C21 C22 C23 119.67(19) . .
C21 C22 H22 120.2 . .
C23 C22 H22 120.2 . .
C22 C23 C18 120.46(17) . .
C22 C23 H23 119.8 . .
C18 C23 H23 119.8 . .
C29 C24 C25 119.33(16) . .
C29 C24 P1 118.96(13) . .
C25 C24 P1 121.68(12) . .
C26 C25 C24 119.94(16) . .
C26 C25 H25 120.0 . .
C24 C25 H25 120.0 . .
C27 C26 C25 120.24(18) . .
C27 C26 H26 119.9 . .
C25 C26 H26 119.9 . .
C28 C27 C26 119.94(18) . .
C28 C27 H27 120.0 . .
C26 C27 H27 120.0 . .
C27 C28 C29 120.32(17) . .
C27 C28 H28 119.8 . .
C29 C28 H28 119.8 . .
C28 C29 C24 120.23(17) . .
C28 C29 H29 119.9 . .
C24 C29 H29 119.9 . .
C17 P1 C18 102.88(13) . .
C17 P1 C24 108.22(17) . .
C18 P1 C24 105.66(7) . .
C17 P1 C17A 11.4(4) . .
C18 P1 C17A 112.6(4) . .
C24 P1 C17A 99.2(4) . .
C17 P1 S1 114.9(2) . .
C18 P1 S1 112.13(6) . .
C24 P1 S1 112.26(6) . .
C17A P1 S1 114.0(5) . .

loop_
_geom_bond_atom_site_label_1
_geom_bond_atom_site_label_2
_geom_bond_distance
_geom_bond_site_symmetry_2
C1 C2 1.385(4) .
C1 C6 1.401(3) .
C1 H1 0.9500 .
C2 C3 1.390(4) .
C2 H2 0.9500 .
C3 C4 1.379(4) .
C3 H3 0.9500 .
C4 C5 1.389(4) .
C4 H4 0.9500 .
C5 C6 1.401(4) .
C5 H5 0.9500 .
C6 C7 1.466(4) .
C6A C5A 1.3900 .
C6A C1A 1.3900 .
C6A C7A 1.542(13) .
C5A C4A 1.3900 .
C5A H5A 0.9500 .
C4A C3A 1.3900 .
C4A H4A 0.9500 .
C3A C2A 1.3900 .
C3A H3A 0.9500 .
C2A C1A 1.3900 .
C2A H2A 0.9500 .
C1A H1A 0.9500 .
C7 C8 1.373(3) .
C7 H7 0.9500 .
C7A C8A 1.178(11) .
C7A H7A 0.9500 .
C8 C9 1.412(5) .
C8 H8 0.9500 .
C8A C9A 1.742(16) .
C8A H8A 0.9500 .
C9 O1 1.211(4) .
C9 C10 1.475(4) .
C9A O1A 1.177(15) .
C9A C10A 1.540(13) .
C10 C11 1.340(4) .
C10 H10 0.9500 .
C10A C11A 1.544(7) .
C10A C11A 1.574(7) 3_656
C10A H10A 1.0000 .
C11 C12 1.478(4) .
C11 H11 0.9500 .
C11A C12A 1.507(8) .
C11A C10A 1.574(7) 3_656
C11A H11A 1.0000 .
C12 C13 1.398(4) .
C12 C17 1.437(6) .
C12A C17A 1.358(17) .
C12A C13A 1.430(10) .
C13 C14 1.376(5) .
C13 H13 0.9500 .
C13A C14A 1.339(11) .
C13A H13A 0.9500 .
C14 C15 1.383(5) .
C14 H14 0.9500 .
C14A C15A 1.373(11) .
C14A H14A 0.9500 .
C15 C16 1.393(5) .
C15 H15 0.9500 .
C15A C16A 1.411(15) .
C15A H15A 0.9500 .
C16 C17 1.400(6) .
C16 H16 0.9500 .
C16A C17A 1.376(17) .
C16A H16A 0.9500 .
C17 P1 1.811(6) .
C17A P1 1.889(16) .
C18 C23 1.391(2) .
C18 C19 1.397(2) .
C18 P1 1.8189(16) .
C19 C20 1.389(2) .
C19 H19 0.9500 .
C20 C21 1.379(3) .
C20 H20 0.9500 .
C21 C22 1.380(3) .
C21 H21 0.9500 .
C22 C23 1.387(3) .
C22 H22 0.9500 .
C23 H23 0.9500 .
C24 C29 1.389(2) .
C24 C25 1.396(2) .
C24 P1 1.8200(17) .
C25 C26 1.388(3) .
C25 H25 0.9500 .
C26 C27 1.383(3) .
C26 H26 0.9500 .
C27 C28 1.379(3) .
C27 H27 0.9500 .
C28 C29 1.386(3) .
C28 H28 0.9500 .
C29 H29 0.9500 .
P1 S1 1.9585(6) .

loop_
_geom_torsion_atom_site_label_1
_geom_torsion_atom_site_label_2
_geom_torsion_atom_site_label_3
_geom_torsion_atom_site_label_4
_geom_torsion
_geom_torsion_site_symmetry_1
_geom_torsion_site_symmetry_4
C6 C1 C2 C3 0.4(4) . .
C1 C2 C3 C4 -0.3(4) . .
C2 C3 C4 C5 -0.1(4) . .
C3 C4 C5 C6 0.4(4) . .
C2 C1 C6 C5 -0.1(4) . .
C2 C1 C6 C7 179.8(5) . .
C4 C5 C6 C1 -0.3(4) . .
C4 C5 C6 C7 179.8(6) . .
C1A C6A C5A C4A 0.0 . .
C7A C6A C5A C4A 179.4(12) . .
C6A C5A C4A C3A 0.0 . .
C5A C4A C3A C2A 0.0 . .
C4A C3A C2A C1A 0.0 . .
C3A C2A C1A C6A 0.0 . .
C5A C6A C1A C2A 0.0 . .
C7A C6A C1A C2A -179.3(13) . .
C1 C6 C7 C8 -175.4(3) . .
C5 C6 C7 C8 4.5(6) . .
C5A C6A C7A C8A -164.6(11) . .
C1A C6A C7A C8A 14.8(15) . .
C6 C7 C8 C9 175.2(3) . .
C6A C7A C8A C9A 177.5(8) . .
C7 C8 C9 O1 -162.6(3) . .
C7 C8 C9 C10 16.8(5) . .
C7A C8A C9A O1A 34.8(17) . .
C7A C8A C9A C10A -155.3(8) . .
O1 C9 C10 C11 10.5(5) . .
C8 C9 C10 C11 -168.8(3) . .
O1A C9A C10A C11A 5.9(12) . .
C8A C9A C10A C11A -166.5(5) . .
O1A C9A C10A C11A -97.0(9) . 3_656
C8A C9A C10A C11A 90.7(7) . 3_656
C9 C10 C11 C12 -178.1(3) . .
C9A C10A C11A C12A 124.0(6) . .
C11A C10A C11A C12A -118.3(6) 3_656 .
C9A C10A C11A C10A -117.7(7) . 3_656
C11A C10A C11A C10A 0.0 3_656 3_656
C10 C11 C12 C13 -9.3(4) . .
C10 C11 C12 C17 170.6(3) . .
C10A C11A C12A C17A -156.8(8) . .
C10A C11A C12A C17A 99.0(9) 3_656 .
C10A C11A C12A C13A 30.1(8) . .
C10A C11A C12A C13A -74.1(7) 3_656 .
C17 C12 C13 C14 -0.7(5) . .
C11 C12 C13 C14 179.2(3) . .
C17A C12A C13A C14A -1.2(13) . .
C11A C12A C13A C14A 172.6(9) . .
C12 C13 C14 C15 -0.5(6) . .
C12A C13A C14A C15A -1.4(16) . .
C13 C14 C15 C16 1.0(6) . .
C13A C14A C15A C16A 2.9(16) . .
C14 C15 C16 C17 -0.2(6) . .
C14A C15A C16A C17A -1.7(16) . .
C15 C16 C17 C12 -1.0(7) . .
C15 C16 C17 P1 -174.8(3) . .
C13 C12 C17 C16 1.4(6) . .
C11 C12 C17 C16 -178.5(4) . .
C13 C12 C17 P1 174.9(3) . .
C11 C12 C17 P1 -5.0(5) . .
C13A C12A C17A C16A 2.5(16) . .
C11A C12A C17A C16A -170.9(10) . .
C13A C12A C17A P1 -169.9(6) . .
C11A C12A C17A P1 16.7(12) . .
C15A C16A C17A C12A -1.0(18) . .
C15A C16A C17A P1 171.1(8) . .
C23 C18 C19 C20 -0.7(2) . .
P1 C18 C19 C20 178.61(12) . .
C18 C19 C20 C21 0.9(3) . .
C19 C20 C21 C22 -0.6(3) . .
C20 C21 C22 C23 0.0(3) . .
C21 C22 C23 C18 0.2(3) . .
C19 C18 C23 C22 0.1(3) . .
P1 C18 C23 C22 -179.17(15) . .
C29 C24 C25 C26 0.2(3) . .
P1 C24 C25 C26 178.27(15) . .
C24 C25 C26 C27 0.0(3) . .
C25 C26 C27 C28 -0.1(3) . .
C26 C27 C28 C29 0.1(3) . .
C27 C28 C29 C24 0.1(3) . .
C25 C24 C29 C28 -0.2(3) . .
P1 C24 C29 C28 -178.35(14) . .
C16 C17 P1 C18 -125.6(4) . .
C12 C17 P1 C18 61.0(4) . .
C16 C17 P1 C24 -14.1(5) . .
C12 C17 P1 C24 172.5(3) . .
C16 C17 P1 C17A 24(3) . .
C12 C17 P1 C17A -149(4) . .
C16 C17 P1 S1 112.3(4) . .
C12 C17 P1 S1 -61.2(4) . .
C23 C18 P1 C17 -143.4(2) . .
C19 C18 P1 C17 37.3(2) . .
C23 C18 P1 C24 103.16(14) . .
C19 C18 P1 C24 -76.15(14) . .
C23 C18 P1 C17A -149.6(5) . .
C19 C18 P1 C17A 31.1(5) . .
C23 C18 P1 S1 -19.44(14) . .
C19 C18 P1 S1 161.26(12) . .
C29 C24 P1 C17 112.2(2) . .
C25 C24 P1 C17 -65.9(2) . .
C29 C24 P1 C18 -138.18(14) . .
C25 C24 P1 C18 43.73(16) . .
C29 C24 P1 C17A 105.1(5) . .
C25 C24 P1 C17A -73.0(5) . .
C29 C24 P1 S1 -15.67(15) . .
C25 C24 P1 S1 166.24(13) . .
C12A C17A P1 C17 42(3) . .
C16A C17A P1 C17 -131(4) . .
C12A C17A P1 C18 74.1(10) . .
C16A C17A P1 C18 -98.8(10) . .
C12A C17A P1 C24 -174.6(8) . .
C16A C17A P1 C24 12.5(11) . .
C12A C17A P1 S1 -55.1(9) . .
C16A C17A P1 S1 132.0(10) . .
